data_2021405
loop_
_publ_author_name
'Liu, Xiaojiao'
'Michalchuk, Adam A. L.'
'Pulham, Colin R.'
'Boldyreva, Elena V.'

_publ_section_title
;
 An acetonitrile-solvated cocrystal of piroxicam and succinic acid with
 co-existing zwitterionic and non-ionized piroxicam molecules
;
_journal_issue 1
_journal_name_full 'Acta Crystallographica Section C'
_journal_page_first 29
_journal_page_last 37
_journal_paper_doi 10.1107/S2053229618016911
_journal_volume 75
_journal_year 2019
_chemical_formula_moiety '2(C15 H13 N3 O4 S), C4 H6 O4'
_chemical_formula_sum 'C34 H32 N6 O12 S2'
_chemical_formula_weight 780.77
_space_group_crystal_system triclinic
_space_group_IT_number 2
_space_group_name_Hall '-P 1'
_space_group_name_H-M_alt 'P -1'
_symmetry_space_group_name_Hall '-P 1'
_symmetry_space_group_name_H-M 'P -1'
_atom_sites_solution_hydrogens mixed
_atom_sites_solution_primary dual
_audit_creation_date 2018-11-26
_audit_creation_method
;
Olex2 1.2
(compiled 2018.05.29 svn.r3508 for OlexSys, GUI svn.r5506)
;
_cell_angle_alpha 79.528(8)
_cell_angle_beta 74.650(8)
_cell_angle_gamma 72.820(10)
_cell_formula_units_Z 1
_cell_length_a 7.6779(9)
_cell_length_b 8.4177(9)
_cell_length_c 14.3934(10)
_cell_measurement_reflns_used 2888
_cell_measurement_temperature 120.01(10)
_cell_measurement_theta_max 74.1820
_cell_measurement_theta_min 5.5180
_cell_volume 851.61(16)
_computing_cell_refinement 'CrysAlisPro 1.171.39.46 (Rigaku OD, 2018)'
_computing_data_collection 'CrysAlisPro 1.171.39.46 (Rigaku OD, 2018)'
_computing_data_reduction 'CrysAlisPro 1.171.39.46 (Rigaku OD, 2018)'
_computing_molecular_graphics 'Olex2 (Dolomanov et al., 2009)'
_computing_publication_material 'Olex2 (Dolomanov et al., 2009)'
_computing_structure_refinement 'ShelXL (Sheldrick, 2015)'
_computing_structure_solution 'ShelXT (Sheldrick, 2015)'
_diffrn_ambient_environment N~2~
_diffrn_ambient_temperature 120.01(10)
_diffrn_detector 'CCD plate'
_diffrn_detector_area_resol_mean 5.1574
_diffrn_detector_type Atlas
_diffrn_measured_fraction_theta_full 0.991
_diffrn_measured_fraction_theta_max 0.961
_diffrn_measurement_details
;
List of Runs (angles in degrees, time in seconds):

  # Type    Start    End  Width  t~exp~   \w     \q     \k     \f   Frames
--------------------------------------------------------------------------
  1  \w    -75.00  -9.00   1.00    2.50    --  -42.17 125.00-150.00   66
  2  \w   -112.00 -30.00   1.00    2.50    --  -42.17 -38.00  30.00   82
  3  \w   -116.00 -12.00   1.00    2.50    --  -42.17 -77.00 150.00  104
  4  \w     86.00 111.00   1.00    2.50    --   42.17  38.00-180.00   25
  5  \w     24.00  96.00   1.00    2.50    --   42.17-125.00   0.00   72
  6  \w     53.00 135.00   1.00    2.50    --  107.14 -61.00 120.00   82
  7  \w     34.00  60.00   1.00    2.50    --  107.14 -94.00 150.00   26
  8  \w     56.00 104.00   1.00    2.50    --  107.14 -94.00  90.00   48
  9  \w     32.00 131.00   1.00    2.50    --  107.14 -30.00-150.00   99
 10  \w    112.00 147.00   1.00    2.50    --  107.14  30.00  90.00   35
 11  \w     71.00 110.00   1.00    2.50    --  107.14-125.00  60.00   39
 12  \w     85.00 110.00   1.00    2.50    --  107.14 -94.00 150.00   25
 13  \w     83.00 108.00   1.00    2.50    --  107.14  45.00  30.00   25
 14  \w    128.00 166.00   1.00    2.50    --  107.14  45.00  30.00   38
 15  \w     53.00 130.00   1.00    2.50    --  107.14 -45.00 -30.00   77
 16  \w     54.00 137.00   1.00    2.50    --  107.14 -77.00-120.00   83
 17  \w     27.00 147.00   1.00    2.50    --  107.14 -15.00  60.00  120
;
_diffrn_measurement_device 'four-circle diffractometer'
_diffrn_measurement_device_type 'SuperNova, Dual, Cu at home/near, Atlas'
_diffrn_measurement_method '\w scans'
_diffrn_orient_matrix_type 'CrysAlisPro convention (1999,Acta A55,543-557)'
_diffrn_orient_matrix_UB_11 0.2118492000
_diffrn_orient_matrix_UB_12 -0.0158243000
_diffrn_orient_matrix_UB_13 -0.0320547000
_diffrn_orient_matrix_UB_21 0.0035212000
_diffrn_orient_matrix_UB_22 -0.0527496000
_diffrn_orient_matrix_UB_23 -0.0976571000
_diffrn_orient_matrix_UB_31 -0.0394918000
_diffrn_orient_matrix_UB_32 0.1847504000
_diffrn_orient_matrix_UB_33 -0.0437314000
_diffrn_radiation_monochromator mirror
_diffrn_radiation_probe x-ray
_diffrn_radiation_type CuK\a
_diffrn_radiation_wavelength 1.54184
_diffrn_reflns_av_R_equivalents 0.0546
_diffrn_reflns_av_unetI/netI 0.0646
_diffrn_reflns_Laue_measured_fraction_full 0.991
_diffrn_reflns_Laue_measured_fraction_max 0.961
_diffrn_reflns_limit_h_max 9
_diffrn_reflns_limit_h_min -9
_diffrn_reflns_limit_k_max 10
_diffrn_reflns_limit_k_min -7
_diffrn_reflns_limit_l_max 17
_diffrn_reflns_limit_l_min -17
_diffrn_reflns_number 5601
_diffrn_reflns_point_group_measured_fraction_full 0.991
_diffrn_reflns_point_group_measured_fraction_max 0.961
_diffrn_reflns_theta_full 67.684
_diffrn_reflns_theta_max 74.118
_diffrn_reflns_theta_min 5.536
_diffrn_source 'micro-focus sealed X-ray tube'
_diffrn_source_type 'SuperNova (Cu) X-ray Source'
_exptl_absorpt_coefficient_mu 2.079
_exptl_absorpt_correction_T_max 1.00000
_exptl_absorpt_correction_T_min 0.90250
_exptl_absorpt_correction_type multi-scan
_exptl_absorpt_process_details
;
CrysAlisPro 1.171.39.46 (Rigaku Oxford Diffraction, 2018)
Empirical absorption correction using spherical harmonics,
 implemented in SCALE3 ABSPACK scaling algorithm.
;
_exptl_crystal_colour 'clear light colourless'
_exptl_crystal_colour_lustre clear
_exptl_crystal_colour_modifier light
_exptl_crystal_colour_primary colourless
_exptl_crystal_density_diffrn 1.522
_exptl_crystal_description block
_exptl_crystal_F_000 406
_exptl_crystal_size_max 0.303
_exptl_crystal_size_mid 0.156
_exptl_crystal_size_min 0.085
_refine_diff_density_max 0.487
_refine_diff_density_min -0.554
_refine_diff_density_rms 0.087
_refine_ls_extinction_method none
_refine_ls_goodness_of_fit_ref 1.023
_refine_ls_hydrogen_treatment mixed
_refine_ls_matrix_type full
_refine_ls_number_parameters 257
_refine_ls_number_reflns 3323
_refine_ls_number_restraints 0
_refine_ls_restrained_S_all 1.023
_refine_ls_R_factor_all 0.0618
_refine_ls_R_factor_gt 0.0548
_refine_ls_shift/su_max 0.000
_refine_ls_shift/su_mean 0.000
_refine_ls_structure_factor_coef Fsqd
_refine_ls_weighting_details 'w=1/[\s^2^(Fo^2^)+(0.0957P)^2^+0.0074P] where P=(Fo^2^+2Fc^2^)/3'
_refine_ls_weighting_scheme calc
_refine_ls_wR_factor_gt 0.1437
_refine_ls_wR_factor_ref 0.1538
_reflns_Friedel_coverage 0.000
_reflns_number_gt 2847
_reflns_number_total 3323
_reflns_threshold_expression 'I > 2\s(I)'
_cod_data_source_file ku3231sup3.txt
_cod_data_source_block cp18079
_cod_depositor_comments 'Adding full bibliography for 2021404--2021405.cif.'
_cod_database_code 2021405
_shelx_shelxl_version_number 2014/7
_chemical_oxdiff_formula C15H17N3O5S
_shelx_space_group_comment
;
The symmetry employed for this shelxl refinement is uniquely defined
by the following loop, which should always be used as a source of
symmetry information in preference to the above space-group names.
They are only intended as comments.
;
_reflns_odcompleteness_completeness 99.01
_reflns_odcompleteness_iscentric 1
_reflns_odcompleteness_theta 66.97
_olex2_refinement_description
;
1. Fixed Uiso
 At 1.2 times of:
  All C(H) groups, All C(H,H) groups
 At 1.5 times of:
  All C(H,H,H) groups
2.a Secondary CH2 refined with riding coordinates:
 C17(H17A,H17B)
2.b Aromatic/amide H refined with riding coordinates:
 C2(H2A), C5(H5), C14(H14), C3(H3), C11(H11), C4(H4), C13(H13), C12(H12)
2.c Idealised Me refined as rotating group:
 C15(H15A,H15B,H15C)
;
_olex2_submission_special_instructions 'No special instructions were received'
_oxdiff_exptl_absorpt_empirical_details
;
Empirical correction (ABSPACK) includes:
- Absorption correction using spherical harmonics
- Frame scaling
;
_oxdiff_exptl_absorpt_empirical_full_max 1.268
_oxdiff_exptl_absorpt_empirical_full_min 0.855

loop_
_space_group_symop_operation_xyz
'x, y, z'
'-x, -y, -z'

loop_
_atom_site_label
_atom_site_type_symbol
_atom_site_fract_x
_atom_site_fract_y
_atom_site_fract_z
_atom_site_U_iso_or_equiv
_atom_site_adp_type
_atom_site_occupancy
_atom_site_site_symmetry_order
_atom_site_calc_flag
_atom_site_refinement_flags_posn
S1 S 0.19780(8) 0.47318(6) 0.18232(4) 0.02036(19) Uani 1 1 d .
O6 O 0.6148(2) -0.1854(2) 0.18340(12) 0.0233(4) Uani 1 1 d .
O3 O 0.2065(2) 0.4416(2) 0.08624(12) 0.0266(4) Uani 1 1 d .
O1 O 0.5578(2) 0.3739(2) 0.42561(12) 0.0242(4) Uani 1 1 d .
O4 O 0.0771(2) 0.4043(2) 0.26375(12) 0.0270(4) Uani 1 1 d .
O2 O 0.3274(2) 0.6699(2) 0.39862(12) 0.0242(4) Uani 1 1 d .
O5 O 0.5604(3) 0.0895(2) 0.14045(13) 0.0302(4) Uani 1 1 d .
N2 N 0.6857(3) -0.1115(2) 0.34362(14) 0.0210(4) Uani 1 1 d .
N1 N 0.5877(3) 0.1753(2) 0.32716(14) 0.0206(4) Uani 1 1 d .
N3 N 0.4093(3) 0.4122(2) 0.20242(13) 0.0196(4) Uani 1 1 d .
C16 C 0.5690(3) -0.0488(3) 0.12353(16) 0.0196(5) Uani 1 1 d .
C7 C 0.3245(3) 0.6157(3) 0.31727(15) 0.0192(5) Uani 1 1 d .
C10 C 0.6751(3) 0.0286(3) 0.37920(15) 0.0192(5) Uani 1 1 d .
C2 C 0.0493(3) 0.8054(3) 0.12348(17) 0.0218(5) Uani 1 1 d .
H2A H 0.0111 0.7697 0.0765 0.026 Uiso 1 1 calc R
C6 C 0.2099(3) 0.7399(3) 0.25641(16) 0.0197(5) Uani 1 1 d .
C9 C 0.5277(3) 0.3342(3) 0.35372(16) 0.0202(5) Uani 1 1 d .
C5 C 0.1675(3) 0.9114(3) 0.26422(16) 0.0208(5) Uani 1 1 d .
H5 H 0.2054 0.9475 0.3112 0.025 Uiso 1 1 calc R
C17 C 0.5289(3) -0.0809(3) 0.03267(15) 0.0205(5) Uani 1 1 d .
H17A H 0.4295 -0.1373 0.0503 0.025 Uiso 1 1 calc R
H17B H 0.6397 -0.1543 -0.0028 0.025 Uiso 1 1 calc R
C8 C 0.4174(3) 0.4598(3) 0.29153(15) 0.0201(5) Uani 1 1 d .
C1 C 0.1461(3) 0.6905(3) 0.18663(16) 0.0195(5) Uani 1 1 d .
C14 C 0.7634(3) -0.2590(3) 0.38945(17) 0.0231(5) Uani 1 1 d .
H14 H 0.7707 -0.3564 0.3651 0.028 Uiso 1 1 calc R
C3 C 0.0106(3) 0.9752(3) 0.13177(17) 0.0233(5) Uani 1 1 d .
H3 H -0.0545 1.0538 0.0902 0.028 Uiso 1 1 calc R
C15 C 0.5650(3) 0.4363(3) 0.11962(16) 0.0240(5) Uani 1 1 d .
H15A H 0.5565 0.3914 0.0647 0.036 Uiso 1 1 calc GR
H15B H 0.6821 0.3795 0.1370 0.036 Uiso 1 1 calc GR
H15C H 0.5571 0.5536 0.1035 0.036 Uiso 1 1 calc GR
C11 C 0.7442(3) 0.0259(3) 0.46041(17) 0.0241(5) Uani 1 1 d .
H11 H 0.7375 0.1248 0.4830 0.029 Uiso 1 1 calc R
C4 C 0.0690(3) 1.0279(3) 0.20213(17) 0.0235(5) Uani 1 1 d .
H4 H 0.0419 1.1415 0.2075 0.028 Uiso 1 1 calc R
C13 C 0.8327(3) -0.2738(3) 0.47033(17) 0.0263(5) Uani 1 1 d .
H13 H 0.8848 -0.3782 0.5003 0.032 Uiso 1 1 calc R
C12 C 0.8224(3) -0.1274(3) 0.50584(17) 0.0272(5) Uani 1 1 d .
H12 H 0.8685 -0.1330 0.5603 0.033 Uiso 1 1 calc R
H6 H 0.626(5) -0.147(4) 0.238(3) 0.058(11) Uiso 1 1 d .
H1 H 0.564(5) 0.163(5) 0.278(3) 0.056(11) Uiso 1 1 d .
H2 H 0.403(5) 0.583(4) 0.428(3) 0.047(10) Uiso 1 1 d .

loop_
_atom_site_aniso_label
_atom_site_aniso_U_11
_atom_site_aniso_U_22
_atom_site_aniso_U_33
_atom_site_aniso_U_23
_atom_site_aniso_U_13
_atom_site_aniso_U_12
S1 0.0294(3) 0.0191(3) 0.0149(3) -0.0032(2) -0.0082(2) -0.0061(2)
O6 0.0311(9) 0.0223(8) 0.0190(8) -0.0023(6) -0.0102(7) -0.0065(7)
O3 0.0393(10) 0.0265(9) 0.0173(8) -0.0074(7) -0.0131(7) -0.0045(7)
O1 0.0350(9) 0.0230(8) 0.0168(8) -0.0047(6) -0.0124(7) -0.0037(7)
O4 0.0362(10) 0.0258(9) 0.0225(9) -0.0020(7) -0.0057(7) -0.0143(7)
O2 0.0357(9) 0.0229(8) 0.0159(8) -0.0058(6) -0.0124(7) -0.0025(7)
O5 0.0497(11) 0.0217(9) 0.0249(9) -0.0043(7) -0.0191(8) -0.0076(8)
N2 0.0265(10) 0.0204(9) 0.0156(9) -0.0014(7) -0.0051(7) -0.0053(8)
N1 0.0295(10) 0.0193(9) 0.0138(9) -0.0025(7) -0.0087(8) -0.0037(8)
N3 0.0270(10) 0.0203(9) 0.0119(9) -0.0023(7) -0.0074(7) -0.0036(8)
C16 0.0223(11) 0.0189(11) 0.0175(11) -0.0023(8) -0.0055(8) -0.0039(9)
C7 0.0260(11) 0.0207(11) 0.0131(10) -0.0022(8) -0.0060(8) -0.0077(9)
C10 0.0217(11) 0.0208(11) 0.0136(10) -0.0018(8) -0.0051(8) -0.0027(9)
C2 0.0258(11) 0.0222(11) 0.0179(11) -0.0023(8) -0.0071(9) -0.0053(9)
C6 0.0224(11) 0.0214(11) 0.0153(10) -0.0025(8) -0.0038(8) -0.0059(9)
C9 0.0260(11) 0.0209(11) 0.0137(10) -0.0017(8) -0.0055(8) -0.0054(9)
C5 0.0240(11) 0.0204(11) 0.0190(11) -0.0059(9) -0.0050(9) -0.0051(9)
C17 0.0254(11) 0.0212(11) 0.0164(11) -0.0046(9) -0.0061(9) -0.0054(9)
C8 0.0293(12) 0.0205(11) 0.0117(10) -0.0018(8) -0.0084(9) -0.0050(9)
C1 0.0229(11) 0.0206(11) 0.0152(10) -0.0033(8) -0.0032(8) -0.0061(9)
C14 0.0258(12) 0.0203(11) 0.0215(11) -0.0024(9) -0.0035(9) -0.0049(9)
C3 0.0240(11) 0.0228(11) 0.0211(11) 0.0026(9) -0.0073(9) -0.0042(9)
C15 0.0307(12) 0.0246(11) 0.0143(10) -0.0029(8) -0.0038(9) -0.0044(10)
C11 0.0309(12) 0.0228(11) 0.0186(11) -0.0060(9) -0.0097(9) -0.0012(9)
C4 0.0245(11) 0.0203(11) 0.0232(12) -0.0010(9) -0.0040(9) -0.0042(9)
C13 0.0301(12) 0.0226(12) 0.0213(12) 0.0006(9) -0.0065(10) -0.0008(10)
C12 0.0310(13) 0.0305(13) 0.0173(11) -0.0041(9) -0.0098(9) 0.0010(10)

loop_
_atom_type_symbol
_atom_type_description
_atom_type_scat_dispersion_real
_atom_type_scat_dispersion_imag
_atom_type_scat_source
C C 0.0181 0.0091 'International Tables Vol C Tables 4.2.6.8 and 6.1.1.4'
H H 0.0000 0.0000 'International Tables Vol C Tables 4.2.6.8 and 6.1.1.4'
N N 0.0311 0.0180 'International Tables Vol C Tables 4.2.6.8 and 6.1.1.4'
O O 0.0492 0.0322 'International Tables Vol C Tables 4.2.6.8 and 6.1.1.4'
S S 0.3331 0.5567 'International Tables Vol C Tables 4.2.6.8 and 6.1.1.4'

loop_
_geom_angle_atom_site_label_1
_geom_angle_atom_site_label_2
_geom_angle_atom_site_label_3
_geom_angle
_geom_angle_site_symmetry_1
_geom_angle_site_symmetry_3
O3 S1 O4 119.60(10) . .
O3 S1 N3 109.02(10) . .
O3 S1 C1 109.55(10) . .
O4 S1 N3 107.60(10) . .
O4 S1 C1 108.61(10) . .
N3 S1 C1 100.82(10) . .
C16 O6 H6 105(2) . .
C7 O2 H2 105(2) . .
C10 N2 C14 117.92(19) . .
C10 N1 H1 116(3) . .
C9 N1 C10 127.35(19) . .
C9 N1 H1 117(3) . .
C8 N3 S1 112.70(15) . .
C8 N3 C15 114.54(18) . .
C15 N3 S1 117.20(15) . .
O6 C16 C17 113.96(18) . .
O5 C16 O6 122.9(2) . .
O5 C16 C17 123.2(2) . .
O2 C7 C6 114.20(19) . .
O2 C7 C8 124.0(2) . .
C8 C7 C6 121.8(2) . .
N2 C10 N1 113.19(19) . .
N2 C10 C11 122.5(2) . .
C11 C10 N1 124.3(2) . .
C1 C2 H2A 120.6 . .
C1 C2 C3 118.7(2) . .
C3 C2 H2A 120.6 . .
C5 C6 C7 121.0(2) . .
C1 C6 C7 120.9(2) . .
C1 C6 C5 118.1(2) . .
O1 C9 N1 124.2(2) . .
O1 C9 C8 120.4(2) . .
N1 C9 C8 115.34(19) . .
C6 C5 H5 119.8 . .
C4 C5 C6 120.3(2) . .
C4 C5 H5 119.8 . .
C16 C17 C17 112.0(2) . 2_655
C16 C17 H17A 109.2 . .
C16 C17 H17B 109.2 . .
C17 C17 H17A 109.2 2_655 .
C17 C17 H17B 109.2 2_655 .
H17A C17 H17B 107.9 . .
N3 C8 C9 117.68(19) . .
C7 C8 N3 120.6(2) . .
C7 C8 C9 121.7(2) . .
C2 C1 S1 121.68(17) . .
C2 C1 C6 122.2(2) . .
C6 C1 S1 116.14(17) . .
N2 C14 H14 118.2 . .
N2 C14 C13 123.6(2) . .
C13 C14 H14 118.2 . .
C2 C3 H3 119.8 . .
C2 C3 C4 120.3(2) . .
C4 C3 H3 119.8 . .
N3 C15 H15A 109.5 . .
N3 C15 H15B 109.5 . .
N3 C15 H15C 109.5 . .
H15A C15 H15B 109.5 . .
H15A C15 H15C 109.5 . .
H15B C15 H15C 109.5 . .
C10 C11 H11 121.0 . .
C12 C11 C10 118.1(2) . .
C12 C11 H11 121.0 . .
C5 C4 C3 120.3(2) . .
C5 C4 H4 119.8 . .
C3 C4 H4 119.8 . .
C14 C13 H13 121.1 . .
C14 C13 C12 117.8(2) . .
C12 C13 H13 121.1 . .
C11 C12 C13 120.1(2) . .
C11 C12 H12 120.0 . .
C13 C12 H12 120.0 . .

loop_
_geom_bond_atom_site_label_1
_geom_bond_atom_site_label_2
_geom_bond_distance
_geom_bond_site_symmetry_2
S1 O3 1.4358(16) .
S1 O4 1.4365(17) .
S1 N3 1.6389(19) .
S1 C1 1.763(2) .
O6 C16 1.323(3) .
O6 H6 0.94(4) .
O1 C9 1.238(3) .
O2 C7 1.339(3) .
O2 H2 0.91(4) .
O5 C16 1.212(3) .
N2 C10 1.342(3) .
N2 C14 1.344(3) .
N1 C10 1.406(3) .
N1 C9 1.370(3) .
N1 H1 0.81(4) .
N3 C8 1.433(3) .
N3 C15 1.480(3) .
C16 C17 1.506(3) .
C7 C6 1.472(3) .
C7 C8 1.361(3) .
C10 C11 1.400(3) .
C2 H2A 0.9300 .
C2 C1 1.388(3) .
C2 C3 1.392(3) .
C6 C5 1.402(3) .
C6 C1 1.398(3) .
C9 C8 1.471(3) .
C5 H5 0.9300 .
C5 C4 1.391(3) .
C17 C17 1.527(4) 2_655
C17 H17A 0.9700 .
C17 H17B 0.9700 .
C14 H14 0.9300 .
C14 C13 1.375(3) .
C3 H3 0.9300 .
C3 C4 1.394(3) .
C15 H15A 0.9600 .
C15 H15B 0.9600 .
C15 H15C 0.9600 .
C11 H11 0.9300 .
C11 C12 1.377(3) .
C4 H4 0.9300 .
C13 H13 0.9300 .
C13 C12 1.392(3) .
C12 H12 0.9300 .

loop_
_geom_hbond_atom_site_label_D
_geom_hbond_atom_site_label_H
_geom_hbond_atom_site_label_A
_geom_hbond_distance_DH
_geom_hbond_distance_HA
_geom_hbond_distance_DA
_geom_hbond_angle_DHA
_geom_hbond_site_symmetry_A
C15 H15A O3 0.96 2.54 2.903(3) 102.7 .
C11 H11 O1 0.93 2.29 2.872(3) 120.1 .
O6 H6 N2 0.94(4) 1.80(4) 2.718(2) 168(3) .
N1 H1 O5 0.81(4) 2.19(4) 2.980(3) 167(4) .
N1 H1 N3 0.81(4) 2.32(4) 2.732(3) 113(3) .
O2 H2 O1 0.91(4) 2.31(3) 2.822(2) 116(3) 2_666
O2 H2 O1 0.91(4) 1.81(3) 2.626(2) 149(3) .
